data_7251652
loop_
_publ_author_name
'Graf, Roland'
'Preitschopf, Tobias'
'Bejaoui, Younes K. J.'
'Schopper, Nils'
'Zapf, Ludwig'
'Knuplez, Tanja'
'Schneider, Leon N.'
'K A Jobst, Lukas'
'Sprenger, Jan A. P.'
'Wolz, Laura'
'Bertermann, R&#xfc;diger'
'Schulte, Michael'
'Ignat'ev, Nikolai V.'
'Finze, Maik'

_publ_section_title
;
 Pentafluoroethyl(fluoro)phosphate ionic liquids: synthesis and
 properties.
;
_journal_issue 12
_journal_name_full 'Physical chemistry chemical physics : PCCP'
_journal_page_first 7304
_journal_page_last 7317
_journal_paper_doi 10.1039/d6cp00061d
_journal_volume 28
_journal_year 2026
_chemical_formula_moiety 'C6 F18 P, C6 H11 N2'
_chemical_formula_sum 'C12 H11 F18 N2 P'
_chemical_formula_weight 556.20
_space_group_crystal_system monoclinic
_space_group_IT_number 9
_space_group_name_Hall 'I -2ya'
_space_group_name_H-M_alt 'I 1 a 1'
_atom_sites_solution_hydrogens geom
_audit_creation_method SHELXL-2018/3
_audit_update_record
;
2026-01-06 deposited with the CCDC.	2026-02-19 downloaded from the CCDC.
;
_cell_angle_alpha 90
_cell_angle_beta 119.598(2)
_cell_angle_gamma 90
_cell_formula_units_Z 4
_cell_length_a 16.9560(2)
_cell_length_b 8.65060(10)
_cell_length_c 14.9967(2)
_cell_measurement_reflns_used 13970
_cell_measurement_temperature 99.99(10)
_cell_measurement_theta_max 77.1500
_cell_measurement_theta_min 3.2570
_cell_volume 1912.67(6)
_computing_cell_refinement 'CrysAlisPro 1.171.41.95a (Rigaku OD, 2021)'
_computing_data_collection 'CrysAlisPro 1.171.41.95a (Rigaku OD, 2021)'
_computing_data_reduction 'CrysAlisPro 1.171.41.95a (Rigaku OD, 2021)'
_computing_molecular_graphics 'ShelXLe (Huebschle et all, 2011)'
_computing_publication_material 'SHELXL-2014/6 (Sheldrick, 2014)'
_computing_structure_refinement 'SHELXL-2018/3 (Sheldrick, 2018)'
_computing_structure_solution 'SHELXT 2014/5 (Sheldrick, 2014)'
_diffrn_ambient_environment N~2~
_diffrn_ambient_temperature 99.99(10)
_diffrn_detector 'Hybrid Pixel Array Detector'
_diffrn_detector_area_resol_mean 10.0000
_diffrn_detector_type HyPix
_diffrn_measured_fraction_theta_full 1.000
_diffrn_measured_fraction_theta_max 0.991
_diffrn_measurement_device 'four-circle diffractometer'
_diffrn_measurement_device_type 'XtaLAB Synergy, Dualflex, HyPix'
_diffrn_radiation_monochromator mirror
_diffrn_radiation_probe x-ray
_diffrn_radiation_type 'Cu K\a'
_diffrn_radiation_wavelength 1.54184
_diffrn_reflns_av_R_equivalents 0.0814
_diffrn_reflns_av_unetI/netI 0.0373
_diffrn_reflns_Laue_measured_fraction_full 1.000
_diffrn_reflns_Laue_measured_fraction_max 0.991
_diffrn_reflns_limit_h_max 21
_diffrn_reflns_limit_h_min -20
_diffrn_reflns_limit_k_max 10
_diffrn_reflns_limit_k_min -10
_diffrn_reflns_limit_l_max 18
_diffrn_reflns_limit_l_min -19
_diffrn_reflns_number 13266
_diffrn_reflns_point_group_measured_fraction_full 0.878
_diffrn_reflns_point_group_measured_fraction_max 0.845
_diffrn_reflns_theta_full 67.500
_diffrn_reflns_theta_max 77.469
_diffrn_reflns_theta_min 5.931
_diffrn_source 'micro-focus sealed X-ray tube'
_diffrn_source_type 'PhotonJet (Cu) X-ray Source'
_exptl_absorpt_coefficient_mu 2.987
_exptl_absorpt_correction_T_max 1.000
_exptl_absorpt_correction_T_min 0.099
_exptl_absorpt_correction_type gaussian
_exptl_absorpt_process_details
;
CrysAlisPro 1.171.41.111a (Rigaku Oxford Diffraction, 2021)
Numerical absorption correction based on gaussian integration over
a multifaceted crystal model
Empirical absorption correction using spherical harmonics,
implemented in SCALE3 ABSPACK scaling algorithm.
;
_exptl_crystal_colour colourless
_exptl_crystal_density_diffrn 1.932
_exptl_crystal_description capillary
_exptl_crystal_F_000 1096
_exptl_crystal_size_max 0.450
_exptl_crystal_size_mid 0.330
_exptl_crystal_size_min 0.240
_refine_diff_density_max 0.708
_refine_diff_density_min -0.430
_refine_diff_density_rms 0.106
_refine_ls_abs_structure_details
;
 Classical Flack method preferred over Parsons because s.u. lower.
;
_refine_ls_abs_structure_Flack 0.03(4)
_refine_ls_extinction_method none
_refine_ls_goodness_of_fit_ref 1.085
_refine_ls_hydrogen_treatment constr
_refine_ls_matrix_type full
_refine_ls_number_parameters 300
_refine_ls_number_reflns 3432
_refine_ls_number_restraints 2
_refine_ls_restrained_S_all 1.084
_refine_ls_R_factor_all 0.0530
_refine_ls_R_factor_gt 0.0527
_refine_ls_shift/su_max 0.001
_refine_ls_shift/su_mean 0.000
_refine_ls_structure_factor_coef Fsqd
_refine_ls_weighting_details 'w=1/[\s^2^(Fo^2^)+(0.1156P)^2^+0.6077P] where P=(Fo^2^+2Fc^2^)/3'
_refine_ls_weighting_scheme calc
_refine_ls_wR_factor_gt 0.1366
_refine_ls_wR_factor_ref 0.1370
_reflns_Friedel_coverage 0.702
_reflns_Friedel_fraction_full 0.756
_reflns_Friedel_fraction_max 0.698
_reflns_number_gt 3413
_reflns_number_total 3432
_reflns_threshold_expression 'I > 2\s(I)'
_cod_data_source_file d6cp00061d2.cif
_cod_data_source_block test_a
_cod_depositor_comments 'Adding full bibliography for 7251652--7251656.cif.'
_cod_original_cell_volume 1912.67(5)
_cod_original_sg_symbol_H-M 'I a'
_cod_database_code 7251652
_shelx_shelxl_version_number 2018/3
_shelx_space_group_comment
;
The symmetry employed for this shelxl refinement is uniquely defined
by the following loop, which should always be used as a source of
symmetry information in preference to the above space-group names.
They are only intended as comments.
;
_oxdiff_exptl_absorpt_empirical_full_min 0.348
_oxdiff_exptl_absorpt_empirical_full_max 6.939
_oxdiff_exptl_absorpt_empirical_details
;
Empirical correction (ABSPACK) includes:
- Absorption correction using spherical harmonics
- Frame scaling
;

loop_
_space_group_symop_operation_xyz
'x, y, z'
'x+1/2, -y, z'
'x+1/2, y+1/2, z+1/2'
'x+1, -y+1/2, z+1/2'

loop_
_atom_site_label
_atom_site_type_symbol
_atom_site_fract_x
_atom_site_fract_y
_atom_site_fract_z
_atom_site_U_iso_or_equiv
_atom_site_adp_type
_atom_site_occupancy
_atom_site_site_symmetry_order
_atom_site_calc_flag
_atom_site_refinement_flags_posn
_atom_site_refinement_flags_adp
_atom_site_refinement_flags_occupancy
_atom_site_disorder_assembly
_atom_site_disorder_group
P1_1 P 0.46341(6) 0.80256(11) 0.57863(7) 0.0200(2) Uani 1 1 d . . . . .
F2_1 F 0.37275(17) 0.7269(3) 0.5712(2) 0.0294(5) Uani 1 1 d . . . . .
F3_1 F 0.45623(16) 0.6816(3) 0.49174(19) 0.0224(5) Uani 1 1 d . . . . .
F1_1 F 0.47543(18) 0.9259(3) 0.6664(2) 0.0281(5) Uani 1 1 d . . . . .
C1_2 C 0.3807(3) 0.9483(5) 0.4769(4) 0.0269(8) Uani 1 1 d . . . . .
F1_2 F 0.4218(2) 1.0828(3) 0.4739(2) 0.0351(6) Uani 1 1 d . . . . .
C2_2 C 0.3243(3) 0.8960(6) 0.3636(4) 0.0310(9) Uani 1 1 d . . . . .
F2_2 F 0.3177(2) 0.9915(4) 0.5030(3) 0.0390(7) Uani 1 1 d . . . . .
F3_2 F 0.2678(2) 1.0077(4) 0.3080(3) 0.0414(7) Uani 1 1 d . . . . .
F4_2 F 0.2757(2) 0.7704(4) 0.3550(2) 0.0368(6) Uani 1 1 d . . . . .
F5_2 F 0.37638(19) 0.8644(4) 0.3228(2) 0.0346(6) Uani 1 1 d . . . . .
C1_3 C 0.5723(3) 0.8792(4) 0.5787(3) 0.0210(7) Uani 1 1 d . . . . .
F1_3 F 0.54985(17) 0.9228(3) 0.48098(19) 0.0265(5) Uani 1 1 d . . . . .
C2_3 C 0.6297(3) 1.0160(5) 0.6483(4) 0.0285(9) Uani 1 1 d . . . . .
F2_3 F 0.63235(16) 0.7614(3) 0.6012(2) 0.0242(5) Uani 1 1 d . . . . .
F3_3 F 0.6674(2) 0.9803(3) 0.7473(2) 0.0382(7) Uani 1 1 d . . . . .
F4_3 F 0.6964(2) 1.0476(3) 0.6287(2) 0.0384(7) Uani 1 1 d . . . . .
F5_3 F 0.5807(2) 1.1425(3) 0.6312(3) 0.0386(7) Uani 1 1 d . . . . .
C1_4 C 0.5291(3) 0.6552(5) 0.6889(3) 0.0216(7) Uani 1 1 d . . . . .
F1_4 F 0.61549(17) 0.7018(3) 0.75603(19) 0.0254(5) Uani 1 1 d . . . . .
C2_4 C 0.5366(3) 0.4852(5) 0.6625(4) 0.0254(8) Uani 1 1 d . . . . .
F2_4 F 0.48720(19) 0.6470(3) 0.7471(2) 0.0314(6) Uani 1 1 d . . . . .
F3_4 F 0.58627(18) 0.4705(3) 0.6171(2) 0.0275(5) Uani 1 1 d . . . . .
F4_4 F 0.5757(2) 0.4015(3) 0.7483(2) 0.0324(6) Uani 1 1 d . . . . .
F5_4 F 0.4550(2) 0.4243(3) 0.6014(2) 0.0336(6) Uani 1 1 d . . . . .
N1_5 N 0.6547(3) 0.5037(5) 0.4497(3) 0.0300(8) Uani 1 1 d . . . . .
C1_5 C 0.5673(3) 0.5444(5) 0.3988(3) 0.0256(8) Uani 1 1 d . . . . .
H1_5 H 0.545046 0.646418 0.378231 0.031 Uiso 1 1 calc R U . . .
N2_5 N 0.5172(3) 0.4200(4) 0.3818(3) 0.0230(7) Uani 1 1 d . . . . .
C3_5 C 0.5750(4) 0.2941(5) 0.4239(4) 0.0312(9) Uani 1 1 d . . . . .
H3_5 H 0.557418 0.189510 0.422491 0.037 Uiso 1 1 calc R U . . .
C4_5 C 0.7324(4) 0.6093(8) 0.4831(5) 0.0465(14) Uani 1 1 d . . . . .
H4A_5 H 0.764291 0.586107 0.445104 0.070 Uiso 1 1 calc R U . . .
H4B_5 H 0.774005 0.595763 0.556667 0.070 Uiso 1 1 calc R U . . .
H4C_5 H 0.710663 0.716341 0.469602 0.070 Uiso 1 1 calc R U . . .
C5_5 C 0.4179(3) 0.4140(5) 0.3300(4) 0.0289(9) Uani 1 1 d . . . . .
H5A_5 H 0.392975 0.517520 0.302298 0.035 Uiso 1 1 calc R U . . .
H5AB_5 H 0.398607 0.386082 0.380424 0.035 Uiso 1 1 calc R U . . .
C6_5 C 0.3799(4) 0.2976(6) 0.2437(4) 0.0342(10) Uani 1 1 d . . . . .
H6A_5 H 0.313737 0.293505 0.212730 0.051 Uiso 1 1 calc R U . . .
H6B_5 H 0.405491 0.195339 0.270622 0.051 Uiso 1 1 calc R U . . .
H6C_5 H 0.395778 0.328295 0.191615 0.051 Uiso 1 1 calc R U . . .
C2_5 C 0.6598(4) 0.3474(7) 0.4666(4) 0.0358(10) Uani 1 1 d . . . . .
H2_5 H 0.713751 0.288062 0.502061 0.043 Uiso 1 1 calc R U . . .

loop_
_atom_site_aniso_label
_atom_site_aniso_U_11
_atom_site_aniso_U_22
_atom_site_aniso_U_33
_atom_site_aniso_U_23
_atom_site_aniso_U_13
_atom_site_aniso_U_12
P1_1 0.0193(4) 0.0208(4) 0.0182(5) -0.0006(3) 0.0079(4) 0.0016(3)
F2_1 0.0216(11) 0.0369(13) 0.0283(13) 0.0036(11) 0.0112(10) 0.0005(10)
F3_1 0.0225(10) 0.0231(10) 0.0187(12) -0.0027(9) 0.0078(9) -0.0015(8)
F1_1 0.0323(12) 0.0283(12) 0.0239(12) -0.0034(10) 0.0139(11) 0.0073(10)
C1_2 0.0241(18) 0.0266(18) 0.027(2) 0.0059(17) 0.0104(17) 0.0102(16)
F1_2 0.0340(13) 0.0221(11) 0.0387(16) 0.0055(11) 0.0099(12) 0.0060(10)
C2_2 0.0221(19) 0.039(2) 0.028(2) 0.008(2) 0.0098(17) 0.0049(17)
F2_2 0.0360(14) 0.0464(16) 0.0365(16) 0.0084(13) 0.0193(13) 0.0214(12)
F3_2 0.0294(13) 0.0510(18) 0.0322(16) 0.0161(13) 0.0062(12) 0.0125(12)
F4_2 0.0264(12) 0.0473(16) 0.0291(15) 0.0022(12) 0.0079(11) -0.0060(11)
F5_2 0.0292(12) 0.0510(17) 0.0223(13) 0.0021(12) 0.0115(11) 0.0007(12)
C1_3 0.0226(16) 0.0187(16) 0.0198(19) -0.0012(14) 0.0090(14) -0.0034(14)
F1_3 0.0267(12) 0.0297(12) 0.0219(13) 0.0035(9) 0.0112(10) -0.0023(9)
C2_3 0.030(2) 0.021(2) 0.026(2) 0.0011(15) 0.0072(17) -0.0038(16)
F2_3 0.0206(10) 0.0233(11) 0.0267(13) 0.0015(9) 0.0101(9) 0.0021(9)
F3_3 0.0459(16) 0.0306(14) 0.0219(14) -0.0021(11) 0.0042(13) -0.0109(12)
F4_3 0.0331(14) 0.0327(14) 0.0410(18) 0.0005(12) 0.0117(13) -0.0130(11)
F5_3 0.0479(17) 0.0184(12) 0.0397(17) -0.0030(11) 0.0142(14) -0.0005(11)
C1_4 0.0224(18) 0.0228(17) 0.0172(19) 0.0006(15) 0.0080(16) -0.0002(14)
F1_4 0.0251(12) 0.0226(12) 0.0191(12) 0.0012(9) 0.0037(10) 0.0000(9)
C2_4 0.028(2) 0.0220(19) 0.024(2) 0.0025(15) 0.0115(17) -0.0022(15)
F2_4 0.0374(14) 0.0369(14) 0.0276(14) 0.0025(11) 0.0219(13) 0.0021(12)
F3_4 0.0358(13) 0.0219(11) 0.0256(13) -0.0004(9) 0.0158(11) 0.0029(10)
F4_4 0.0415(15) 0.0272(13) 0.0247(13) 0.0070(10) 0.0134(12) 0.0023(10)
F5_4 0.0343(13) 0.0248(11) 0.0334(15) -0.0007(11) 0.0104(12) -0.0069(10)
N1_5 0.0248(17) 0.044(2) 0.0177(18) -0.0038(15) 0.0078(15) -0.0009(16)
C1_5 0.0269(19) 0.032(2) 0.0147(17) 0.0028(16) 0.0080(16) 0.0008(16)
N2_5 0.0245(16) 0.0246(17) 0.0182(16) -0.0020(12) 0.0091(14) 0.0032(12)
C3_5 0.035(2) 0.031(2) 0.025(2) 0.0032(16) 0.013(2) 0.0088(18)
C4_5 0.029(2) 0.074(4) 0.033(3) -0.017(3) 0.012(2) -0.019(2)
C5_5 0.0232(19) 0.032(2) 0.029(2) -0.0049(17) 0.0117(17) -0.0007(16)
C6_5 0.032(2) 0.033(2) 0.030(3) -0.0018(17) 0.009(2) -0.0050(17)
C2_5 0.030(2) 0.048(3) 0.026(2) 0.000(2) 0.0104(18) 0.011(2)

loop_
_atom_type_symbol
_atom_type_description
_atom_type_scat_dispersion_real
_atom_type_scat_dispersion_imag
_atom_type_scat_source
C C 0.0181 0.0091 'International Tables Vol C Tables 4.2.6.8 and 6.1.1.4'
H H 0.0000 0.0000 'International Tables Vol C Tables 4.2.6.8 and 6.1.1.4'
N N 0.0311 0.0180 'International Tables Vol C Tables 4.2.6.8 and 6.1.1.4'
F F 0.0727 0.0534 'International Tables Vol C Tables 4.2.6.8 and 6.1.1.4'
P P 0.2955 0.4335 'International Tables Vol C Tables 4.2.6.8 and 6.1.1.4'

loop_
_geom_angle_atom_site_label_1
_geom_angle_atom_site_label_2
_geom_angle_atom_site_label_3
_geom_angle
_geom_angle_site_symmetry_1
_geom_angle_site_symmetry_3
_geom_angle_publ_flag
F2_1 P1_1 F3_1 89.54(14) . . ?
F2_1 P1_1 F1_1 93.21(15) . . ?
F3_1 P1_1 F1_1 177.21(14) . . ?
F2_1 P1_1 C1_2 85.22(17) . . ?
F3_1 P1_1 C1_2 92.78(17) . . ?
F1_1 P1_1 C1_2 87.92(17) . . ?
F2_1 P1_1 C1_4 85.35(16) . . ?
F3_1 P1_1 C1_4 92.54(15) . . ?
F1_1 P1_1 C1_4 87.22(16) . . ?
C1_2 P1_1 C1_4 169.13(19) . . ?
F2_1 P1_1 C1_3 174.69(17) . . ?
F3_1 P1_1 C1_3 85.17(15) . . ?
F1_1 P1_1 C1_3 92.08(16) . . ?
C1_2 P1_1 C1_3 95.43(19) . . ?
C1_4 P1_1 C1_3 94.46(18) . . ?
F2_2 C1_2 F1_2 105.1(4) . . ?
F2_2 C1_2 C2_2 104.4(4) . . ?
F1_2 C1_2 C2_2 105.2(4) . . ?
F2_2 C1_2 P1_1 108.5(3) . . ?
F1_2 C1_2 P1_1 113.4(3) . . ?
C2_2 C1_2 P1_1 119.2(3) . . ?
F3_2 C2_2 F5_2 107.4(4) . . ?
F3_2 C2_2 F4_2 108.3(4) . . ?
F5_2 C2_2 F4_2 107.9(4) . . ?
F3_2 C2_2 C1_2 109.9(4) . . ?
F5_2 C2_2 C1_2 112.0(4) . . ?
F4_2 C2_2 C1_2 111.3(4) . . ?
F2_3 C1_3 F1_3 104.4(3) . . ?
F2_3 C1_3 C2_3 105.0(3) . . ?
F1_3 C1_3 C2_3 104.9(3) . . ?
F2_3 C1_3 P1_1 109.7(2) . . ?
F1_3 C1_3 P1_1 109.2(3) . . ?
C2_3 C1_3 P1_1 122.2(3) . . ?
F5_3 C2_3 F4_3 108.0(4) . . ?
F5_3 C2_3 F3_3 108.6(4) . . ?
F4_3 C2_3 F3_3 107.6(4) . . ?
F5_3 C2_3 C1_3 111.9(4) . . ?
F4_3 C2_3 C1_3 109.0(4) . . ?
F3_3 C2_3 C1_3 111.6(4) . . ?
F1_4 C1_4 F2_4 104.5(3) . . ?
F1_4 C1_4 C2_4 106.0(3) . . ?
F2_4 C1_4 C2_4 104.4(3) . . ?
F1_4 C1_4 P1_1 112.9(3) . . ?
F2_4 C1_4 P1_1 108.4(3) . . ?
C2_4 C1_4 P1_1 119.4(3) . . ?
F3_4 C2_4 F4_4 107.8(3) . . ?
F3_4 C2_4 F5_4 108.4(4) . . ?
F4_4 C2_4 F5_4 107.5(3) . . ?
F3_4 C2_4 C1_4 112.2(3) . . ?
F4_4 C2_4 C1_4 109.5(4) . . ?
F5_4 C2_4 C1_4 111.3(4) . . ?
C1_5 N1_5 C2_5 108.5(4) . . ?
C1_5 N1_5 C4_5 125.7(5) . . ?
C2_5 N1_5 C4_5 125.8(5) . . ?
N2_5 C1_5 N1_5 108.8(4) . . ?
N2_5 C1_5 H1_5 125.6 . . ?
N1_5 C1_5 H1_5 125.6 . . ?
C1_5 N2_5 C3_5 108.0(4) . . ?
C1_5 N2_5 C5_5 126.5(4) . . ?
C3_5 N2_5 C5_5 125.5(4) . . ?
C2_5 C3_5 N2_5 107.3(4) . . ?
C2_5 C3_5 H3_5 126.3 . . ?
N2_5 C3_5 H3_5 126.3 . . ?
N1_5 C4_5 H4A_5 109.5 . . ?
N1_5 C4_5 H4B_5 109.5 . . ?
H4A_5 C4_5 H4B_5 109.5 . . ?
N1_5 C4_5 H4C_5 109.5 . . ?
H4A_5 C4_5 H4C_5 109.5 . . ?
H4B_5 C4_5 H4C_5 109.5 . . ?
N2_5 C5_5 C6_5 111.7(4) . . ?
N2_5 C5_5 H5A_5 109.3 . . ?
C6_5 C5_5 H5A_5 109.3 . . ?
N2_5 C5_5 H5AB_5 109.3 . . ?
C6_5 C5_5 H5AB_5 109.3 . . ?
H5A_5 C5_5 H5AB_5 107.9 . . ?
C5_5 C6_5 H6A_5 109.5 . . ?
C5_5 C6_5 H6B_5 109.5 . . ?
H6A_5 C6_5 H6B_5 109.5 . . ?
C5_5 C6_5 H6C_5 109.5 . . ?
H6A_5 C6_5 H6C_5 109.5 . . ?
H6B_5 C6_5 H6C_5 109.5 . . ?
C3_5 C2_5 N1_5 107.3(4) . . ?
C3_5 C2_5 H2_5 126.4 . . ?
N1_5 C2_5 H2_5 126.4 . . ?

loop_
_geom_bond_atom_site_label_1
_geom_bond_atom_site_label_2
_geom_bond_distance
_geom_bond_site_symmetry_2
_geom_bond_publ_flag
P1_1 F2_1 1.623(3) . ?
P1_1 F3_1 1.628(3) . ?
P1_1 F1_1 1.627(3) . ?
P1_1 C1_2 1.942(4) . ?
P1_1 C1_4 1.944(4) . ?
P1_1 C1_3 1.961(4) . ?
C1_2 F2_2 1.360(5) . ?
C1_2 F1_2 1.368(5) . ?
C1_2 C2_2 1.549(7) . ?
C2_2 F3_2 1.325(6) . ?
C2_2 F5_2 1.327(6) . ?
C2_2 F4_2 1.330(6) . ?
C1_3 F2_3 1.360(5) . ?
C1_3 F1_3 1.372(5) . ?
C1_3 C2_3 1.561(6) . ?
C2_3 F5_3 1.320(6) . ?
C2_3 F4_3 1.329(6) . ?
C2_3 F3_3 1.331(6) . ?
C1_4 F1_4 1.366(5) . ?
C1_4 F2_4 1.373(5) . ?
C1_4 C2_4 1.544(6) . ?
C2_4 F3_4 1.325(5) . ?
C2_4 F4_4 1.334(5) . ?
C2_4 F5_4 1.334(5) . ?
N1_5 C1_5 1.335(6) . ?
N1_5 C2_5 1.370(8) . ?
N1_5 C4_5 1.474(7) . ?
C1_5 N2_5 1.315(6) . ?
C1_5 H1_5 0.9500 . ?
N2_5 C3_5 1.391(6) . ?
N2_5 C5_5 1.467(6) . ?
C3_5 C2_5 1.334(8) . ?
C3_5 H3_5 0.9500 . ?
C4_5 H4A_5 0.9800 . ?
C4_5 H4B_5 0.9800 . ?
C4_5 H4C_5 0.9800 . ?
C5_5 C6_5 1.511(7) . ?
C5_5 H5A_5 0.9900 . ?
C5_5 H5AB_5 0.9900 . ?
C6_5 H6A_5 0.9800 . ?
C6_5 H6B_5 0.9800 . ?
C6_5 H6C_5 0.9800 . ?
C2_5 H2_5 0.9500 . ?
